data_4505618
loop_
_publ_author_name
'Nath, Bhaskar'
'Baruah, Jubaraj B.'

_publ_section_title
;
 An Imidazole-Based Bisphenol
 2-((2-Hydroxy-3,5-dimethylphenyl)(imidazol-4-yl)methyl)-4,6-dimethylphenol:
 A Versatile Host for Anions
;
_journal_issue 3
_journal_name_full 'Crystal Growth &amp; Design'
_journal_page_first 1671
_journal_paper_doi 10.1021/cg2017215
_journal_volume 12
_journal_year 2012
_chemical_formula_sum 'C22 H24 N2 O4'
_chemical_formula_weight 380.43
_chemical_name_systematic
; 
 ? 
;
_space_group_IT_number 2
_symmetry_cell_setting triclinic
_symmetry_space_group_name_Hall '-P 1'
_symmetry_space_group_name_H-M 'P -1'
_atom_sites_solution_hydrogens geom
_atom_sites_solution_primary direct
_atom_sites_solution_secondary difmap
_audit_creation_method SHELXL-97
_cell_angle_alpha 90.928(2)
_cell_angle_beta 102.486(2)
_cell_angle_gamma 103.478(2)
_cell_formula_units_Z 2
_cell_length_a 8.0009(3)
_cell_length_b 9.2227(3)
_cell_length_c 13.6691(5)
_cell_measurement_reflns_used 6121
_cell_measurement_temperature 296(2)
_cell_measurement_theta_max 26.47
_cell_measurement_theta_min 2.65
_cell_volume 955.31(6)
_computing_cell_refinement 'Bruker SMART'
_computing_data_collection 'Bruker SMART'
_computing_data_reduction 'Bruker SAINT'
_computing_molecular_graphics 'Bruker SHELXTL'
_computing_publication_material 'Bruker SHELXTL'
_computing_structure_refinement 'SHELXL-97 (Sheldrick, 1997)'
_computing_structure_solution 'SHELXS-97 (Sheldrick, 1990)'
_diffrn_ambient_temperature 296(2)
_diffrn_measured_fraction_theta_full 0.962
_diffrn_measured_fraction_theta_max 0.962
_diffrn_measurement_device_type 'CCD area detector'
_diffrn_measurement_method 'phi and omega scans'
_diffrn_radiation_monochromator graphite
_diffrn_radiation_source 'fine-focus sealed tube'
_diffrn_radiation_type MoK\a
_diffrn_radiation_wavelength 0.71073
_diffrn_reflns_av_R_equivalents 0.0184
_diffrn_reflns_av_sigmaI/netI 0.0207
_diffrn_reflns_limit_h_max 9
_diffrn_reflns_limit_h_min -9
_diffrn_reflns_limit_k_max 11
_diffrn_reflns_limit_k_min -11
_diffrn_reflns_limit_l_max 16
_diffrn_reflns_limit_l_min -16
_diffrn_reflns_number 11746
_diffrn_reflns_theta_full 25.50
_diffrn_reflns_theta_max 25.50
_diffrn_reflns_theta_min 1.53
_exptl_absorpt_coefficient_mu 0.092
_exptl_absorpt_correction_type none
_exptl_crystal_colour colorless
_exptl_crystal_density_diffrn 1.323
_exptl_crystal_density_method 'not measured'
_exptl_crystal_description block
_exptl_crystal_F_000 404
_exptl_crystal_size_max 0.36
_exptl_crystal_size_mid 0.25
_exptl_crystal_size_min 0.15
_refine_diff_density_max 0.292
_refine_diff_density_min -0.226
_refine_diff_density_rms 0.040
_refine_ls_extinction_method none
_refine_ls_goodness_of_fit_ref 0.926
_refine_ls_hydrogen_treatment mixed
_refine_ls_matrix_type full
_refine_ls_number_parameters 267
_refine_ls_number_reflns 3424
_refine_ls_number_restraints 0
_refine_ls_restrained_S_all 0.926
_refine_ls_R_factor_all 0.0490
_refine_ls_R_factor_gt 0.0420
_refine_ls_shift/su_max 0.007
_refine_ls_shift/su_mean 0.000
_refine_ls_structure_factor_coef Fsqd
_refine_ls_weighting_details 'calc w=1/[\s^2^(Fo^2^)+(0.1000P)^2^+0.2996P] where P=(Fo^2^+2Fc^2^)/3'
_refine_ls_weighting_scheme calc
_refine_ls_wR_factor_gt 0.1299
_refine_ls_wR_factor_ref 0.1389
_reflns_number_gt 2943
_reflns_number_total 3424
_reflns_threshold_expression >2sigma(I)
_cod_data_source_file cg2017215_si_005.cif
_cod_data_source_block nbpfumrcacd_0m
_cod_depositor_comments
;
The following automatic conversions were performed:

'_symmetry_cell_setting' value 'Triclinic' changed to 'triclinic'
according to /home/saulius/struct/CIF-dictionaries/cif_core.dic
dictionary named 'cif_core.dic' version 2.4.1 from 2010-06-29.

Automatic conversion script
Id: cif_fix_values 1715 2011-07-08 13:25:40Z adriana 
;
_cod_original_sg_symbol_H-M 'P-1   '
_cod_database_code 4505618

loop_
_symmetry_equiv_pos_as_xyz
'x, y, z'
'-x, -y, -z'

loop_
_atom_site_label
_atom_site_type_symbol
_atom_site_fract_x
_atom_site_fract_y
_atom_site_fract_z
_atom_site_U_iso_or_equiv
_atom_site_adp_type
_atom_site_occupancy
_atom_site_symmetry_multiplicity
_atom_site_calc_flag
_atom_site_refinement_flags
C6 C 0.9592(2) 0.80201(16) 0.21500(12) 0.0298(4) Uani 1 1 d .
C10 C 1.0793(2) 1.05456(16) 0.14820(12) 0.0297(4) Uani 1 1 d .
C1 C 0.8089(2) 0.68262(17) 0.19505(12) 0.0318(4) Uani 1 1 d .
C9 C 0.9356(2) 0.95770(16) 0.19033(12) 0.0303(4) Uani 1 1 d .
H9 H 0.8266 0.9431 0.1382 0.036 Uiso 1 1 calc R
C2 C 0.8203(2) 0.53911(17) 0.22311(13) 0.0353(4) Uani 1 1 d .
C18 C 1.0484(2) 1.10870(18) 0.35852(12) 0.0357(4) Uani 1 1 d .
H18 H 1.1613 1.1042 0.3536 0.043 Uiso 1 1 calc R
C13 C 0.9055(2) 1.03934(16) 0.28143(12) 0.0316(4) Uani 1 1 d .
C14 C 0.7361(2) 1.04203(17) 0.29072(13) 0.0359(4) Uani 1 1 d .
C17 C 1.0288(2) 1.18419(19) 0.44230(13) 0.0393(4) Uani 1 1 d .
C5 C 1.1208(2) 0.77555(18) 0.26082(12) 0.0343(4) Uani 1 1 d .
H5 H 1.2209 0.8545 0.2735 0.041 Uiso 1 1 calc R
C3 C 0.9850(2) 0.51897(18) 0.27036(13) 0.0379(4) Uani 1 1 d .
H3 H 0.9934 0.4247 0.2907 0.045 Uiso 1 1 calc R
C4 C 1.1370(2) 0.63365(19) 0.28833(13) 0.0370(4) Uani 1 1 d .
C15 C 0.7121(2) 1.11921(19) 0.37401(14) 0.0416(4) Uani 1 1 d .
C7 C 0.6596(3) 0.4112(2) 0.20057(18) 0.0514(5) Uani 1 1 d .
H7A H 0.5718 0.4333 0.2325 0.077 Uiso 1 1 calc R
H7B H 0.6907 0.3221 0.2255 0.077 Uiso 1 1 calc R
H7C H 0.6133 0.3964 0.1293 0.077 Uiso 1 1 calc R
C16 C 0.8576(3) 1.1879(2) 0.44770(14) 0.0439(4) Uani 1 1 d .
H16 H 0.8411 1.2384 0.5030 0.053 Uiso 1 1 calc R
C19 C 0.5280(3) 1.1249(3) 0.38159(19) 0.0619(6) Uani 1 1 d .
H19A H 0.4674 1.0296 0.3988 0.093 Uiso 1 1 calc R
H19B H 0.4648 1.1485 0.3182 0.093 Uiso 1 1 calc R
H19C H 0.5350 1.2004 0.4325 0.093 Uiso 1 1 calc R
C20 C 1.1851(3) 1.2579(3) 0.52479(15) 0.0559(5) Uani 1 1 d .
H20A H 1.2107 1.1864 0.5725 0.084 Uiso 1 1 calc R
H20B H 1.1587 1.3396 0.5578 0.084 Uiso 1 1 calc R
H20C H 1.2856 1.2947 0.4966 0.084 Uiso 1 1 calc R
C8 C 1.3154(3) 0.6067(2) 0.33547(17) 0.0542(5) Uani 1 1 d .
H8A H 1.3274 0.6023 0.4067 0.081 Uiso 1 1 calc R
H8B H 1.4067 0.6869 0.3223 0.081 Uiso 1 1 calc R
H8C H 1.3255 0.5139 0.3074 0.081 Uiso 1 1 calc R
O1 O 0.65263(15) 0.71502(12) 0.14938(10) 0.0426(3) Uani 1 1 d .
H1 H 0.5775 0.6370 0.1300 0.064 Uiso 1 1 calc R
O2 O 0.58608(16) 0.97776(15) 0.21919(11) 0.0525(4) Uani 1 1 d .
H2 H 0.5966 0.8992 0.1952 0.079 Uiso 1 1 calc R
N1 N 1.19374(17) 1.00589(14) 0.10039(10) 0.0318(3) Uani 1 1 d .
N2 N 1.24190(19) 1.24387(15) 0.08783(11) 0.0366(3) Uani 1 1 d .
C12 C 1.1110(2) 1.20413(17) 0.13938(13) 0.0364(4) Uani 1 1 d .
H12 H 1.0537 1.2686 0.1641 0.044 Uiso 1 1 calc R
C11 C 1.2908(2) 1.12233(17) 0.06601(13) 0.0347(4) Uani 1 1 d .
H11 H 1.3790 1.1188 0.0321 0.042 Uiso 1 1 calc R
C22 C 0.2400(2) 0.62357(16) 0.04817(12) 0.0310(4) Uani 1 1 d .
C21 C 0.0439(2) 0.56347(17) 0.02634(12) 0.0321(4) Uani 1 1 d .
H21 H -0.0214 0.6199 0.0518 0.038 Uiso 1 1 calc R
O3 O 0.33979(15) 0.53382(12) 0.05727(10) 0.0392(3) Uani 1 1 d .
O4 O 0.29683(16) 0.76262(12) 0.05502(10) 0.0457(3) Uani 1 1 d .
H2A H 1.280(3) 1.337(3) 0.0709(15) 0.052(6) Uiso 1 1 d .
H1A H 1.206(3) 0.906(3) 0.0892(17) 0.064(6) Uiso 1 1 d .

loop_
_atom_site_aniso_label
_atom_site_aniso_U_11
_atom_site_aniso_U_22
_atom_site_aniso_U_33
_atom_site_aniso_U_23
_atom_site_aniso_U_13
_atom_site_aniso_U_12
C6 0.0315(9) 0.0250(8) 0.0329(8) 0.0004(6) 0.0074(7) 0.0068(6)
C10 0.0288(8) 0.0252(7) 0.0328(8) -0.0011(6) 0.0028(6) 0.0064(6)
C1 0.0292(9) 0.0281(8) 0.0386(9) 0.0010(6) 0.0082(7) 0.0077(6)
C9 0.0270(8) 0.0248(7) 0.0369(9) 0.0009(6) 0.0032(7) 0.0058(6)
C2 0.0382(9) 0.0272(8) 0.0426(9) 0.0034(6) 0.0135(7) 0.0079(7)
C18 0.0304(9) 0.0364(9) 0.0405(9) 0.0029(7) 0.0059(7) 0.0106(7)
C13 0.0326(9) 0.0247(7) 0.0385(9) 0.0044(6) 0.0074(7) 0.0093(6)
C14 0.0300(9) 0.0290(8) 0.0476(10) 0.0022(7) 0.0056(7) 0.0083(7)
C17 0.0416(10) 0.0390(9) 0.0373(9) 0.0025(7) 0.0069(8) 0.0115(8)
C5 0.0318(9) 0.0315(8) 0.0372(9) -0.0003(6) 0.0042(7) 0.0063(7)
C3 0.0481(11) 0.0293(8) 0.0408(10) 0.0069(7) 0.0122(8) 0.0161(7)
C4 0.0389(10) 0.0384(9) 0.0364(9) 0.0041(7) 0.0071(7) 0.0156(7)
C15 0.0356(10) 0.0381(9) 0.0537(11) 0.0018(8) 0.0148(8) 0.0099(7)
C7 0.0455(11) 0.0281(9) 0.0800(14) 0.0100(8) 0.0159(10) 0.0054(8)
C16 0.0491(11) 0.0438(10) 0.0433(10) -0.0004(8) 0.0163(9) 0.0149(8)
C19 0.0435(12) 0.0705(14) 0.0766(15) -0.0111(11) 0.0233(11) 0.0157(10)
C20 0.0523(13) 0.0657(13) 0.0437(11) -0.0098(9) 0.0018(9) 0.0116(10)
C8 0.0482(12) 0.0540(12) 0.0607(13) 0.0070(9) 0.0006(10) 0.0234(10)
O1 0.0272(6) 0.0261(6) 0.0684(9) 0.0013(5) 0.0008(6) 0.0039(5)
O2 0.0302(7) 0.0489(8) 0.0733(10) -0.0170(7) 0.0000(6) 0.0118(6)
N1 0.0317(7) 0.0223(7) 0.0407(8) 0.0009(5) 0.0061(6) 0.0073(5)
N2 0.0383(8) 0.0232(7) 0.0472(9) 0.0034(6) 0.0099(7) 0.0049(6)
C12 0.0402(10) 0.0249(8) 0.0464(10) 0.0009(6) 0.0132(8) 0.0092(7)
C11 0.0323(9) 0.0297(8) 0.0411(9) 0.0019(6) 0.0077(7) 0.0063(7)
C22 0.0300(9) 0.0224(7) 0.0392(9) -0.0010(6) 0.0047(7) 0.0064(6)
C21 0.0316(9) 0.0272(8) 0.0394(9) 0.0013(6) 0.0081(7) 0.0112(6)
O3 0.0297(6) 0.0220(6) 0.0644(8) 0.0031(5) 0.0063(5) 0.0075(5)
O4 0.0366(7) 0.0217(6) 0.0774(9) -0.0010(5) 0.0104(6) 0.0067(5)

loop_
_atom_type_symbol
_atom_type_description
_atom_type_scat_dispersion_real
_atom_type_scat_dispersion_imag
_atom_type_scat_source
C C 0.0033 0.0016 'International Tables Vol C Tables 4.2.6.8 and 6.1.1.4'
H H 0.0000 0.0000 'International Tables Vol C Tables 4.2.6.8 and 6.1.1.4'
N N 0.0061 0.0033 'International Tables Vol C Tables 4.2.6.8 and 6.1.1.4'
O O 0.0106 0.0060 'International Tables Vol C Tables 4.2.6.8 and 6.1.1.4'

loop_
_geom_angle_atom_site_label_1
_geom_angle_atom_site_label_2
_geom_angle_atom_site_label_3
_geom_angle
_geom_angle_site_symmetry_1
C5 C6 C1 119.06(14) .
C5 C6 C9 122.77(14) .
C1 C6 C9 118.08(14) .
C12 C10 N1 105.58(14) .
C12 C10 C9 127.57(14) .
N1 C10 C9 126.50(13) .
O1 C1 C2 122.71(14) .
O1 C1 C6 116.62(13) .
C2 C1 C6 120.65(15) .
C10 C9 C6 115.57(13) .
C10 C9 C13 110.81(12) .
C6 C9 C13 110.73(13) .
C3 C2 C1 118.02(15) .
C3 C2 C7 121.44(15) .
C1 C2 C7 120.53(16) .
C17 C18 C13 122.53(16) .
C14 C13 C18 118.55(15) .
C14 C13 C9 121.27(15) .
C18 C13 C9 120.14(14) .
O2 C14 C13 123.43(15) .
O2 C14 C15 116.25(15) .
C13 C14 C15 120.24(16) .
C18 C17 C16 117.26(17) .
C18 C17 C20 121.59(17) .
C16 C17 C20 121.15(16) .
C6 C5 C4 121.69(15) .
C4 C3 C2 122.71(15) .
C3 C4 C5 117.82(15) .
C3 C4 C8 121.49(16) .
C5 C4 C8 120.69(17) .
C16 C15 C14 119.07(16) .
C16 C15 C19 121.27(17) .
C14 C15 C19 119.66(17) .
C15 C16 C17 122.30(16) .
C11 N1 C10 109.07(13) .
C11 N2 C12 108.24(14) .
C10 C12 N2 108.20(14) .
N2 C11 N1 108.90(15) .
O4 C22 O3 123.16(15) .
O4 C22 C21 117.18(14) .
O3 C22 C21 119.66(13) .
C21 C21 C22 125.26(18) 2_565

loop_
_geom_bond_atom_site_label_1
_geom_bond_atom_site_label_2
_geom_bond_distance
_geom_bond_site_symmetry_2
C6 C5 1.387(2) .
C6 C1 1.402(2) .
C6 C9 1.525(2) .
C10 C12 1.355(2) .
C10 N1 1.381(2) .
C10 C9 1.508(2) .
C1 O1 1.373(2) .
C1 C2 1.402(2) .
C9 C13 1.536(2) .
C2 C3 1.393(2) .
C2 C7 1.500(2) .
C18 C17 1.387(2) .
C18 C13 1.394(2) .
C13 C14 1.394(2) .
C14 O2 1.375(2) .
C14 C15 1.404(2) .
C17 C16 1.396(3) .
C17 C20 1.505(3) .
C5 C4 1.395(2) .
C3 C4 1.386(3) .
C4 C8 1.512(2) .
C15 C16 1.378(3) .
C15 C19 1.511(3) .
N1 C11 1.328(2) .
N2 C11 1.320(2) .
N2 C12 1.370(2) .
C22 O4 1.2513(19) .
C22 O3 1.2675(19) .
C22 C21 1.498(2) .
C21 C21 1.324(3) 2_565
